data_7018456
loop_
_publ_author_name
'Emslie, David J. H.'
'Cowie, Bradley E.'
'Oakley, Simon R.'
'Huk, Natalie L.'
'Jenkins, Hilary A.'
'Harrington, Laura E.'
'Britten, James F.'

_publ_section_title
;
 A study of M-X-BR(3) (M = Pt, Pd or Rh; X = Cl or I) interactions in
 square planar ambiphilic ligand complexes: structural, spectroscopic,
 electrochemical and computational comparisons with borane-free analogues.
;
_journal_issue 12
_journal_name_full 'Dalton transactions (Cambridge, England : 2003)'
_journal_page_first 3523
_journal_page_last 3535
_journal_paper_doi 10.1039/c2dt11991a
_journal_volume 41
_journal_year 2012
_chemical_formula_moiety 'C35 H39 I2 P Pt S, 1.5(C H2 Cl2)'
_chemical_formula_sum 'C36.5 H42 Cl3 I2 P Pt S'
_chemical_formula_weight 1098.97
_chemical_name_systematic
;
?
;
_space_group_IT_number 2
_symmetry_cell_setting triclinic
_symmetry_space_group_name_Hall '-P 1'
_symmetry_space_group_name_H-M 'P -1'
_atom_sites_solution_hydrogens geom
_atom_sites_solution_primary direct
_atom_sites_solution_secondary difmap
_audit_creation_method SHELXL-97
_cell_angle_alpha 75.815(2)
_cell_angle_beta 74.648(2)
_cell_angle_gamma 80.524(4)
_cell_formula_units_Z 2
_cell_length_a 12.451(2)
_cell_length_b 12.803(2)
_cell_length_c 13.852(2)
_cell_measurement_reflns_used 1077
_cell_measurement_temperature 173(2)
_cell_measurement_theta_max 18.93
_cell_measurement_theta_min 2.26
_cell_volume 2052.6(5)
_computing_cell_refinement 'Bruker SMART'
_computing_data_collection 'Bruker SMART'
_computing_data_reduction 'Bruker SAINT'
_computing_molecular_graphics 'Bruker SHELXTL'
_computing_publication_material 'Bruker SHELXTL'
_computing_structure_refinement 'SHELXL-97 (Sheldrick, 2008)'
_computing_structure_solution 'SHELXS-97 (Sheldrick, 1990)'
_diffrn_ambient_temperature 173(2)
_diffrn_measured_fraction_theta_full 0.973
_diffrn_measured_fraction_theta_max 0.973
_diffrn_measurement_device_type 'CCD area detector'
_diffrn_measurement_method 'phi and omega scans'
_diffrn_radiation_monochromator 'parallel mirrors'
_diffrn_radiation_source 'rotating anode'
_diffrn_radiation_type MoK\a
_diffrn_radiation_wavelength 0.71073
_diffrn_reflns_av_R_equivalents 0.0883
_diffrn_reflns_av_sigmaI/netI 0.1939
_diffrn_reflns_limit_h_max 16
_diffrn_reflns_limit_h_min -12
_diffrn_reflns_limit_k_max 17
_diffrn_reflns_limit_k_min -13
_diffrn_reflns_limit_l_max 18
_diffrn_reflns_limit_l_min -17
_diffrn_reflns_number 17425
_diffrn_reflns_theta_full 28.35
_diffrn_reflns_theta_max 28.35
_diffrn_reflns_theta_min 2.02
_exptl_absorpt_coefficient_mu 5.230
_exptl_absorpt_correction_T_max 0.8589
_exptl_absorpt_correction_T_min 0.7443
_exptl_absorpt_correction_type numerical
_exptl_absorpt_process_details SADABS
_exptl_crystal_colour yellow
_exptl_crystal_density_diffrn 1.778
_exptl_crystal_density_method 'not measured'
_exptl_crystal_description plate
_exptl_crystal_F_000 1054
_exptl_crystal_size_max 0.06
_exptl_crystal_size_mid 0.05
_exptl_crystal_size_min 0.03
_platon_squeeze_details
;
;
_refine_diff_density_max 2.389
_refine_diff_density_min -2.485
_refine_diff_density_rms 0.248
_refine_ls_extinction_method none
_refine_ls_goodness_of_fit_ref 0.868
_refine_ls_hydrogen_treatment constr
_refine_ls_matrix_type full
_refine_ls_number_parameters 391
_refine_ls_number_reflns 9987
_refine_ls_number_restraints 514
_refine_ls_restrained_S_all 0.849
_refine_ls_R_factor_all 0.1518
_refine_ls_R_factor_gt 0.0673
_refine_ls_shift/su_max 0.004
_refine_ls_shift/su_mean 0.000
_refine_ls_structure_factor_coef Fsqd
_refine_ls_weighting_details 'calc w=1/[\s^2^(Fo^2^)+(0.0540P)^2^+0.0000P] where P=(Fo^2^+2Fc^2^)/3'
_refine_ls_weighting_scheme calc
_refine_ls_wR_factor_gt 0.1269
_refine_ls_wR_factor_ref 0.1513
_reflns_number_gt 4809
_reflns_number_total 9987
_reflns_threshold_expression >2\s(I)
_cod_data_source_file c2dt11991a.txt
_cod_data_source_block so04
_cod_depositor_comments
;
The following automatic conversions were performed:

'_symmetry_cell_setting' value 'Triclinic' changed to 'triclinic'
according to /home/saulius/struct/CIF-dictionaries/cif_core.dic
dictionary named 'cif_core.dic' version 2.4.1 from 2010-06-29.

Automatic conversion script
Id: cif_fix_values 1715 2011-07-08 13:25:40Z adriana 
;
_cod_original_cell_volume 2052.7(6)
_cod_original_sg_symbol_H-M P-1
_cod_original_formula_sum 'C36.50 H42 Cl3 I2 P Pt S'
_cod_database_code 7018456

loop_
_symmetry_equiv_pos_as_xyz
'x, y, z'
'-x, -y, -z'

loop_
_atom_site_label
_atom_site_type_symbol
_atom_site_fract_x
_atom_site_fract_y
_atom_site_fract_z
_atom_site_U_iso_or_equiv
_atom_site_adp_type
_atom_site_occupancy
_atom_site_symmetry_multiplicity
_atom_site_calc_flag
_atom_site_refinement_flags
_atom_site_disorder_assembly
_atom_site_disorder_group
Pt1 Pt 0.60202(3) 0.87741(4) 0.17227(4) 0.02608(14) Uani 1 1 d U . .
I2 I 0.79996(6) 0.79788(8) 0.20238(7) 0.0401(2) Uani 1 1 d U . .
S1 S 0.4293(2) 0.9476(2) 0.1506(2) 0.0260(6) Uani 1 1 d U . .
P1 P 0.6224(2) 1.0359(3) 0.2018(2) 0.0260(7) Uani 1 1 d U A .
C1 C 0.2779(9) 1.2286(10) 0.2199(8) 0.032(3) Uani 1 1 d U A .
H1A H 0.2043 1.2654 0.2306 0.039 Uiso 1 1 calc R . .
I1 I 0.58573(6) 0.70771(7) 0.10037(7) 0.0369(2) Uani 1 1 d U . .
C2 C 0.3647(10) 1.2820(10) 0.2240(10) 0.038(3) Uani 1 1 d U . .
C3 C 0.4711(9) 1.2246(10) 0.2173(8) 0.030(2) Uani 1 1 d U A .
H3A H 0.5309 1.2579 0.2239 0.036 Uiso 1 1 calc R . .
C4 C 0.4910(9) 1.1181(10) 0.2009(8) 0.028(2) Uani 1 1 d U . .
C5 C 0.3286(9) 0.7790(10) 0.2933(9) 0.033(3) Uani 1 1 d U . .
H5A H 0.4002 0.7383 0.2847 0.039 Uiso 1 1 calc R . .
C6 C 0.2351(9) 0.7317(10) 0.3606(9) 0.034(3) Uani 1 1 d U . .
H6A H 0.2436 0.6580 0.3952 0.040 Uiso 1 1 calc R . .
C7 C 0.1289(9) 0.7917(10) 0.3777(8) 0.030(2) Uani 1 1 d U . .
C8 C 0.1189(9) 0.8981(10) 0.3258(8) 0.031(2) Uani 1 1 d U A .
H8A H 0.0477 0.9392 0.3383 0.037 Uiso 1 1 calc R . .
C9 C 0.1968(9) 1.0670(9) 0.1963(8) 0.027(2) Uani 1 1 d U A .
C10 C 0.2919(9) 1.1255(10) 0.2014(8) 0.029(2) Uani 1 1 d U . .
C11 C 0.4018(8) 1.0721(9) 0.1910(8) 0.025(2) Uani 1 1 d U A .
C12 C 0.3162(8) 0.8845(9) 0.2399(8) 0.025(2) Uani 1 1 d U A .
C13 C 0.2093(8) 0.9495(9) 0.2546(8) 0.027(2) Uani 1 1 d U . .
C14 C 0.2021(9) 1.0697(11) 0.0832(9) 0.039(3) Uani 1 1 d U . .
H14A H 0.2738 1.0327 0.0527 0.058 Uiso 1 1 calc R A .
H14B H 0.1951 1.1451 0.0456 0.058 Uiso 1 1 calc R . .
H14C H 0.1406 1.0330 0.0793 0.058 Uiso 1 1 calc R . .
C15 C 0.0821(8) 1.1277(10) 0.2390(9) 0.032(3) Uani 1 1 d U . .
H15A H 0.0750 1.1281 0.3110 0.048 Uiso 1 1 calc R A .
H15B H 0.0216 1.0910 0.2334 0.048 Uiso 1 1 calc R . .
H15C H 0.0771 1.2025 0.1995 0.048 Uiso 1 1 calc R . .
C16A C 0.3488(10) 1.4034(11) 0.2267(10) 0.057(3) Uani 0.406(14) 1 d PDU A 1
C17A C 0.327(3) 1.475(2) 0.1259(18) 0.065(3) Uani 0.406(14) 1 d PDU A 1
H17A H 0.3160 1.5512 0.1305 0.098 Uiso 0.406(14) 1 calc PR A 1
H17B H 0.2590 1.4559 0.1135 0.098 Uiso 0.406(14) 1 calc PR A 1
H17C H 0.3907 1.4631 0.0693 0.098 Uiso 0.406(14) 1 calc PR A 1
C18A C 0.4535(19) 1.442(3) 0.240(3) 0.065(3) Uani 0.406(14) 1 d PDU A 1
H18A H 0.4392 1.5196 0.2405 0.098 Uiso 0.406(14) 1 calc PR A 1
H18B H 0.5167 1.4304 0.1823 0.098 Uiso 0.406(14) 1 calc PR A 1
H18C H 0.4714 1.4014 0.3041 0.098 Uiso 0.406(14) 1 calc PR A 1
C19A C 0.253(2) 1.421(3) 0.319(2) 0.065(3) Uani 0.406(14) 1 d PDU A 1
H19A H 0.2402 1.4980 0.3213 0.098 Uiso 0.406(14) 1 calc PR A 1
H19B H 0.2722 1.3782 0.3819 0.098 Uiso 0.406(14) 1 calc PR A 1
H19C H 0.1843 1.3982 0.3116 0.098 Uiso 0.406(14) 1 calc PR A 1
C16B C 0.3488(10) 1.4034(11) 0.2267(10) 0.057(3) Uani 0.594(14) 1 d PDU A 2
C17B C 0.416(2) 1.4642(18) 0.1236(16) 0.065(3) Uani 0.594(14) 1 d PDU A 2
H17D H 0.4066 1.5419 0.1228 0.098 Uiso 0.594(14) 1 calc PR A 2
H17E H 0.3891 1.4522 0.0673 0.098 Uiso 0.594(14) 1 calc PR A 2
H17F H 0.4958 1.4371 0.1152 0.098 Uiso 0.594(14) 1 calc PR A 2
C18B C 0.400(2) 1.4221(19) 0.3087(18) 0.065(3) Uani 0.594(14) 1 d PDU A 2
H18D H 0.3895 1.4995 0.3095 0.098 Uiso 0.594(14) 1 calc PR A 2
H18E H 0.4808 1.3977 0.2933 0.098 Uiso 0.594(14) 1 calc PR A 2
H18F H 0.3643 1.3811 0.3758 0.098 Uiso 0.594(14) 1 calc PR A 2
C19B C 0.2263(14) 1.4528(18) 0.245(2) 0.065(3) Uani 0.594(14) 1 d PDU A 2
H19D H 0.2225 1.5298 0.2450 0.098 Uiso 0.594(14) 1 calc PR A 2
H19E H 0.1841 1.4152 0.3110 0.098 Uiso 0.594(14) 1 calc PR A 2
H19F H 0.1939 1.4449 0.1901 0.098 Uiso 0.594(14) 1 calc PR A 2
C20 C 0.0269(9) 0.7359(10) 0.4501(9) 0.035(3) Uani 1 1 d U . .
C21 C -0.0807(10) 0.8169(11) 0.4653(10) 0.051(3) Uani 1 1 d U . .
H21A H -0.0991 0.8487 0.3989 0.076 Uiso 1 1 calc R . .
H21B H -0.0679 0.8746 0.4949 0.076 Uiso 1 1 calc R . .
H21C H -0.1430 0.7786 0.5115 0.076 Uiso 1 1 calc R . .
C22 C 0.0022(11) 0.6472(11) 0.4079(12) 0.061(4) Uani 1 1 d U . .
H22A H 0.0689 0.5949 0.3971 0.092 Uiso 1 1 calc R . .
H22B H -0.0186 0.6785 0.3425 0.092 Uiso 1 1 calc R . .
H22C H -0.0598 0.6104 0.4565 0.092 Uiso 1 1 calc R . .
C23 C 0.0502(10) 0.6904(12) 0.5568(9) 0.052(4) Uani 1 1 d U . .
H23A H 0.1184 0.6393 0.5512 0.078 Uiso 1 1 calc R . .
H23B H -0.0132 0.6529 0.6018 0.078 Uiso 1 1 calc R . .
H23C H 0.0604 0.7499 0.5854 0.078 Uiso 1 1 calc R . .
C24 C 0.6532(9) 1.0365(11) 0.3219(9) 0.032(3) Uani 1 1 d U . .
C25 C 0.6295(9) 0.9493(12) 0.4047(9) 0.041(3) Uani 1 1 d U A .
H25A H 0.6022 0.8876 0.3969 0.050 Uiso 1 1 calc R . .
C26 C 0.6462(10) 0.9541(14) 0.4987(10) 0.054(4) Uani 1 1 d U . .
H26A H 0.6265 0.8967 0.5562 0.065 Uiso 1 1 calc R A .
C27 C 0.6896(12) 1.0379(16) 0.5093(12) 0.069(4) Uani 1 1 d U A .
H27A H 0.7026 1.0376 0.5739 0.083 Uiso 1 1 calc R . .
C28 C 0.7158(13) 1.1238(15) 0.4305(13) 0.069(4) Uani 1 1 d U . .
H28A H 0.7468 1.1825 0.4400 0.083 Uiso 1 1 calc R A .
C29 C 0.6963(10) 1.1248(13) 0.3346(10) 0.048(3) Uani 1 1 d U A .
H29A H 0.7124 1.1850 0.2792 0.058 Uiso 1 1 calc R . .
C30 C 0.7220(8) 1.1135(10) 0.0996(8) 0.027(2) Uani 1 1 d U . .
C31 C 0.8363(9) 1.0947(11) 0.0981(10) 0.040(3) Uani 1 1 d U A .
H31A H 0.8618 1.0456 0.1531 0.047 Uiso 1 1 calc R . .
C32 C 0.9116(9) 1.1482(11) 0.0161(10) 0.043(3) Uani 1 1 d U . .
H32A H 0.9886 1.1393 0.0170 0.051 Uiso 1 1 calc R A .
C33 C 0.8769(10) 1.2136(11) -0.0662(10) 0.043(3) Uani 1 1 d U A .
H33A H 0.9298 1.2465 -0.1243 0.052 Uiso 1 1 calc R . .
C34 C 0.7624(9) 1.2317(11) -0.0639(10) 0.041(3) Uani 1 1 d U . .
H34A H 0.7372 1.2796 -0.1196 0.049 Uiso 1 1 calc R A .
C35 C 0.6868(9) 1.1813(10) 0.0172(8) 0.030(3) Uani 1 1 d U A .
H35A H 0.6095 1.1929 0.0172 0.036 Uiso 1 1 calc R . .
C36A C 0.849(3) 0.516(2) 0.151(6) 0.199(7) Uani 0.392(13) 1 d PDU B 1
H36A H 0.8106 0.5690 0.1930 0.239 Uiso 0.392(13) 1 calc PR B 1
H36B H 0.8350 0.5426 0.0813 0.239 Uiso 0.392(13) 1 calc PR B 1
Cl1A Cl 0.995(2) 0.501(3) 0.143(3) 0.199(4) Uani 0.392(13) 1 d PDU B 1
Cl2A Cl 0.7952(19) 0.389(2) 0.206(2) 0.199(4) Uani 0.392(13) 1 d PDU B 1
C36B C 0.879(3) 0.503(2) 0.089(3) 0.199(7) Uani 0.608(13) 1 d PDU B 2
H36C H 0.8323 0.5721 0.0973 0.239 Uiso 0.608(13) 1 calc PR B 2
H36D H 0.9244 0.5126 0.0173 0.239 Uiso 0.608(13) 1 calc PR B 2
Cl1B Cl 0.9678(16) 0.4676(17) 0.1751(17) 0.199(4) Uani 0.608(13) 1 d PDU B 2
Cl2B Cl 0.7919(13) 0.3986(14) 0.1136(16) 0.199(4) Uani 0.608(13) 1 d PDU B 2

loop_
_atom_site_aniso_label
_atom_site_aniso_U_11
_atom_site_aniso_U_22
_atom_site_aniso_U_33
_atom_site_aniso_U_23
_atom_site_aniso_U_13
_atom_site_aniso_U_12
Pt1 0.0200(2) 0.0351(3) 0.0231(2) -0.0089(2) -0.00212(17) -0.00328(19)
I2 0.0253(4) 0.0536(6) 0.0422(5) -0.0143(5) -0.0105(4) 0.0041(4)
S1 0.0207(13) 0.0353(18) 0.0226(15) -0.0097(13) -0.0025(11) -0.0041(12)
P1 0.0206(13) 0.0370(19) 0.0205(15) -0.0091(14) -0.0020(12) -0.0036(13)
C1 0.031(5) 0.034(6) 0.026(6) -0.003(5) 0.002(5) -0.005(4)
I1 0.0309(4) 0.0389(5) 0.0424(5) -0.0169(4) -0.0053(4) -0.0011(4)
C2 0.034(5) 0.038(5) 0.037(7) -0.006(5) -0.005(5) -0.004(4)
C3 0.035(5) 0.035(6) 0.018(6) -0.003(5) -0.005(5) -0.006(4)
C4 0.027(4) 0.034(5) 0.019(6) 0.003(5) -0.002(4) -0.009(4)
C5 0.023(5) 0.038(6) 0.038(7) -0.009(5) -0.010(5) 0.000(4)
C6 0.032(5) 0.040(7) 0.027(7) -0.003(5) -0.004(5) -0.008(4)
C7 0.029(5) 0.036(6) 0.023(6) -0.011(5) 0.005(4) -0.009(4)
C8 0.028(5) 0.041(6) 0.021(6) -0.014(5) 0.001(4) 0.002(5)
C9 0.026(5) 0.032(5) 0.022(5) -0.001(5) -0.009(4) 0.001(4)
C10 0.026(4) 0.038(6) 0.019(6) -0.001(5) -0.003(4) -0.008(4)
C11 0.028(4) 0.032(5) 0.013(5) -0.001(5) -0.003(4) -0.007(4)
C12 0.020(4) 0.031(5) 0.028(6) -0.015(4) -0.008(4) -0.001(4)
C13 0.023(5) 0.027(5) 0.029(6) -0.011(4) -0.003(4) 0.001(4)
C14 0.033(6) 0.064(9) 0.023(5) -0.012(5) -0.006(5) -0.014(6)
C15 0.024(5) 0.035(7) 0.038(7) -0.014(6) -0.008(5) 0.004(4)
C16A 0.048(7) 0.036(6) 0.085(9) -0.025(6) -0.001(6) -0.006(5)
C17A 0.061(6) 0.034(6) 0.096(9) -0.022(5) -0.008(6) 0.004(5)
C18A 0.061(6) 0.034(6) 0.096(9) -0.022(5) -0.008(6) 0.004(5)
C19A 0.061(6) 0.034(6) 0.096(9) -0.022(5) -0.008(6) 0.004(5)
C16B 0.048(7) 0.036(6) 0.085(9) -0.025(6) -0.001(6) -0.006(5)
C17B 0.061(6) 0.034(6) 0.096(9) -0.022(5) -0.008(6) 0.004(5)
C18B 0.061(6) 0.034(6) 0.096(9) -0.022(5) -0.008(6) 0.004(5)
C19B 0.061(6) 0.034(6) 0.096(9) -0.022(5) -0.008(6) 0.004(5)
C20 0.029(5) 0.043(7) 0.037(6) -0.008(5) -0.009(5) -0.008(5)
C21 0.038(6) 0.060(9) 0.041(8) -0.009(7) 0.012(5) -0.006(5)
C22 0.056(9) 0.048(9) 0.083(11) -0.027(8) 0.001(8) -0.022(7)
C23 0.040(7) 0.068(11) 0.031(6) 0.002(6) 0.010(5) -0.007(6)
C24 0.023(5) 0.056(8) 0.023(5) -0.015(5) -0.006(4) -0.004(5)
C25 0.023(6) 0.069(8) 0.021(5) -0.007(5) 0.004(5) 0.005(6)
C26 0.040(7) 0.092(11) 0.020(6) -0.005(7) -0.002(6) 0.005(7)
C27 0.056(9) 0.124(14) 0.029(7) -0.030(7) -0.008(7) -0.001(9)
C28 0.082(11) 0.090(12) 0.063(9) -0.035(7) -0.045(9) -0.010(9)
C29 0.045(7) 0.082(10) 0.028(6) -0.022(6) -0.008(6) -0.019(7)
C30 0.022(4) 0.041(7) 0.023(5) -0.009(4) -0.007(4) -0.005(5)
C31 0.018(5) 0.058(9) 0.040(7) -0.001(6) -0.011(5) -0.003(5)
C32 0.020(5) 0.058(9) 0.044(8) -0.008(6) -0.002(5) -0.003(5)
C33 0.034(5) 0.048(9) 0.044(7) -0.004(6) -0.001(5) -0.012(6)
C34 0.033(6) 0.048(9) 0.038(7) 0.000(6) -0.006(5) -0.011(6)
C35 0.019(5) 0.048(8) 0.023(6) -0.010(5) -0.004(4) -0.002(5)
C36A 0.197(8) 0.205(9) 0.202(10) -0.043(6) -0.057(7) -0.022(6)
Cl1A 0.200(5) 0.190(5) 0.203(6) -0.033(4) -0.059(4) -0.010(4)
Cl2A 0.200(5) 0.190(5) 0.203(6) -0.033(4) -0.059(4) -0.010(4)
C36B 0.197(8) 0.205(9) 0.202(10) -0.043(6) -0.057(7) -0.022(6)
Cl1B 0.200(5) 0.190(5) 0.203(6) -0.033(4) -0.059(4) -0.010(4)
Cl2B 0.200(5) 0.190(5) 0.203(6) -0.033(4) -0.059(4) -0.010(4)

loop_
_atom_type_symbol
_atom_type_description
_atom_type_scat_dispersion_real
_atom_type_scat_dispersion_imag
_atom_type_scat_source
C C 0.0033 0.0016 'International Tables Vol C Tables 4.2.6.8 and 6.1.1.4'
H H 0.0000 0.0000 'International Tables Vol C Tables 4.2.6.8 and 6.1.1.4'
P P 0.1023 0.0942 'International Tables Vol C Tables 4.2.6.8 and 6.1.1.4'
S S 0.1246 0.1234 'International Tables Vol C Tables 4.2.6.8 and 6.1.1.4'
Cl Cl 0.1484 0.1585 'International Tables Vol C Tables 4.2.6.8 and 6.1.1.4'
I I -0.4742 1.8119 'International Tables Vol C Tables 4.2.6.8 and 6.1.1.4'
Pt Pt -1.7033 8.3905 'International Tables Vol C Tables 4.2.6.8 and 6.1.1.4'

loop_
_geom_angle_atom_site_label_1
_geom_angle_atom_site_label_2
_geom_angle_atom_site_label_3
_geom_angle
P1 Pt1 S1 88.17(11)
P1 Pt1 I2 90.87(8)
S1 Pt1 I2 178.37(8)
P1 Pt1 I1 169.24(8)
S1 Pt1 I1 89.55(8)
I2 Pt1 I1 91.62(3)
C12 S1 C11 97.1(5)
C12 S1 Pt1 116.0(4)
C11 S1 Pt1 106.0(4)
C4 P1 C24 105.5(5)
C4 P1 C30 103.8(5)
C24 P1 C30 107.8(5)
C4 P1 Pt1 106.5(4)
C24 P1 Pt1 118.2(4)
C30 P1 Pt1 113.8(4)
C10 C1 C2 124.0(11)
C10 C1 H1A 118.0
C2 C1 H1A 118.0
C1 C2 C3 118.0(12)
C1 C2 C16A 122.1(11)
C3 C2 C16A 119.7(10)
C2 C3 C4 120.8(10)
C2 C3 H3A 119.6
C4 C3 H3A 119.6
C11 C4 C3 118.1(11)
C11 C4 P1 118.5(9)
C3 C4 P1 123.2(8)
C12 C5 C6 119.9(11)
C12 C5 H5A 120.1
C6 C5 H5A 120.1
C5 C6 C7 121.1(12)
C5 C6 H6A 119.5
C7 C6 H6A 119.5
C8 C7 C6 118.2(10)
C8 C7 C20 122.2(11)
C6 C7 C20 119.6(11)
C7 C8 C13 123.5(11)
C7 C8 H8A 118.3
C13 C8 H8A 118.3
C10 C9 C13 109.5(9)
C10 C9 C14 109.1(9)
C13 C9 C14 109.6(10)
C10 C9 C15 110.1(9)
C13 C9 C15 111.9(9)
C14 C9 C15 106.6(9)
C1 C10 C11 115.9(10)
C1 C10 C9 124.1(10)
C11 C10 C9 119.9(10)
C4 C11 C10 122.9(11)
C4 C11 S1 118.7(9)
C10 C11 S1 118.1(8)
C5 C12 C13 121.2(10)
C5 C12 S1 122.3(8)
C13 C12 S1 116.5(9)
C8 C13 C12 116.2(10)
C8 C13 C9 123.0(10)
C12 C13 C9 120.9(9)
C9 C14 H14A 109.5
C9 C14 H14B 109.5
H14A C14 H14B 109.5
C9 C14 H14C 109.5
H14A C14 H14C 109.5
H14B C14 H14C 109.5
C9 C15 H15A 109.5
C9 C15 H15B 109.5
H15A C15 H15B 109.5
C9 C15 H15C 109.5
H15A C15 H15C 109.5
H15B C15 H15C 109.5
C19A C16A C18A 107.8(17)
C19A C16A C17A 111.8(18)
C18A C16A C17A 104.9(16)
C19A C16A C2 108.0(15)
C18A C16A C2 112.7(15)
C17A C16A C2 111.6(15)
C16A C17A H17A 109.5
C16A C17A H17B 109.5
H17A C17A H17B 109.5
C16A C17A H17C 109.5
H17A C17A H17C 109.5
H17B C17A H17C 109.5
C16A C18A H18A 109.5
C16A C18A H18B 109.5
H18A C18A H18B 109.5
C16A C18A H18C 109.5
H18A C18A H18C 109.5
H18B C18A H18C 109.5
C16A C19A H19A 109.5
C16A C19A H19B 109.5
H19A C19A H19B 109.5
C16A C19A H19C 109.5
H19A C19A H19C 109.5
H19B C19A H19C 109.5
H17D C17B H17E 109.5
H17D C17B H17F 109.5
H17E C17B H17F 109.5
H18D C18B H18E 109.5
H18D C18B H18F 109.5
H18E C18B H18F 109.5
H19D C19B H19E 109.5
H19D C19B H19F 109.5
H19E C19B H19F 109.5
C22 C20 C23 110.5(12)
C22 C20 C7 110.7(10)
C23 C20 C7 109.5(9)
C22 C20 C21 107.6(10)
C23 C20 C21 106.3(11)
C7 C20 C21 112.0(11)
C20 C21 H21A 109.5
C20 C21 H21B 109.5
H21A C21 H21B 109.5
C20 C21 H21C 109.5
H21A C21 H21C 109.5
H21B C21 H21C 109.5
C20 C22 H22A 109.5
C20 C22 H22B 109.5
H22A C22 H22B 109.5
C20 C22 H22C 109.5
H22A C22 H22C 109.5
H22B C22 H22C 109.5
C20 C23 H23A 109.5
C20 C23 H23B 109.5
H23A C23 H23B 109.5
C20 C23 H23C 109.5
H23A C23 H23C 109.5
H23B C23 H23C 109.5
C29 C24 C25 119.3(11)
C29 C24 P1 120.9(10)
C25 C24 P1 119.7(9)
C26 C25 C24 119.2(13)
C26 C25 H25A 120.4
C24 C25 H25A 120.4
C27 C26 C25 120.9(15)
C27 C26 H26A 119.6
C25 C26 H26A 119.6
C26 C27 C28 122.0(15)
C26 C27 H27A 119.0
C28 C27 H27A 119.0
C27 C28 C29 119.3(15)
C27 C28 H28A 120.4
C29 C28 H28A 120.4
C24 C29 C28 119.2(14)
C24 C29 H29A 120.4
C28 C29 H29A 120.4
C35 C30 C31 119.6(10)
C35 C30 P1 119.8(8)
C31 C30 P1 120.1(9)
C32 C31 C30 119.3(12)
C32 C31 H31A 120.3
C30 C31 H31A 120.3
C33 C32 C31 120.9(11)
C33 C32 H32A 119.5
C31 C32 H32A 119.5
C32 C33 C34 119.0(12)
C32 C33 H33A 120.5
C34 C33 H33A 120.5
C35 C34 C33 120.7(12)
C35 C34 H34A 119.7
C33 C34 H34A 119.7
C34 C35 C30 120.2(10)
C34 C35 H35A 119.9
C30 C35 H35A 119.9
Cl2A C36A Cl1A 110.1(12)
Cl2A C36A H36A 109.6
Cl1A C36A H36A 109.6
Cl2A C36A H36B 109.6
Cl1A C36A H36B 109.6
H36A C36A H36B 108.2
Cl2B C36B Cl1B 108.9(10)
Cl2B C36B H36C 109.9
Cl1B C36B H36C 109.9
Cl2B C36B H36D 109.9
Cl1B C36B H36D 109.9
H36C C36B H36D 108.3

loop_
_geom_bond_atom_site_label_1
_geom_bond_atom_site_label_2
_geom_bond_distance
Pt1 P1 2.232(3)
Pt1 S1 2.258(3)
Pt1 I2 2.6067(10)
Pt1 I1 2.6582(10)
S1 C12 1.768(10)
S1 C11 1.769(12)
P1 C4 1.795(12)
P1 C24 1.806(11)
P1 C30 1.821(11)
C1 C10 1.381(16)
C1 C2 1.390(15)
C1 H1A 0.9500
C2 C3 1.397(16)
C2 C16A 1.543(18)
C3 C4 1.408(16)
C3 H3A 0.9500
C4 C11 1.391(14)
C5 C12 1.378(16)
C5 C6 1.404(14)
C5 H5A 0.9500
C6 C7 1.408(16)
C6 H6A 0.9500
C7 C8 1.379(16)
C7 C20 1.550(15)
C8 C13 1.417(14)
C8 H8A 0.9500
C9 C10 1.527(14)
C9 C13 1.529(15)
C9 C14 1.543(15)
C9 C15 1.551(15)
C10 C11 1.412(15)
C12 C13 1.442(14)
C14 H14A 0.9800
C14 H14B 0.9800
C14 H14C 0.9800
C15 H15A 0.9800
C15 H15B 0.9800
C15 H15C 0.9800
C16A C19A 1.533(12)
C16A C18A 1.535(12)
C16A C17A 1.535(12)
C17A H17A 0.9800
C17A H17B 0.9800
C17A H17C 0.9800
C18A H18A 0.9800
C18A H18B 0.9800
C18A H18C 0.9800
C19A H19A 0.9800
C19A H19B 0.9800
C19A H19C 0.9800
C17B H17D 0.9800
C17B H17E 0.9800
C17B H17F 0.9800
C18B H18D 0.9800
C18B H18E 0.9800
C18B H18F 0.9800
C19B H19D 0.9800
C19B H19E 0.9800
C19B H19F 0.9800
C20 C22 1.505(16)
C20 C23 1.535(17)
C20 C21 1.554(17)
C21 H21A 0.9800
C21 H21B 0.9800
C21 H21C 0.9800
C22 H22A 0.9800
C22 H22B 0.9800
C22 H22C 0.9800
C23 H23A 0.9800
C23 H23B 0.9800
C23 H23C 0.9800
C24 C29 1.395(16)
C24 C25 1.396(16)
C25 C26 1.388(17)
C25 H25A 0.9500
C26 C27 1.33(2)
C26 H26A 0.9500
C27 C28 1.36(2)
C27 H27A 0.9500
C28 C29 1.408(17)
C28 H28A 0.9500
C29 H29A 0.9500
C30 C35 1.379(15)
C30 C31 1.399(14)
C31 C32 1.380(15)
C31 H31A 0.9500
C32 C33 1.365(17)
C32 H32A 0.9500
C33 C34 1.400(16)
C33 H33A 0.9500
C34 C35 1.360(15)
C34 H34A 0.9500
C35 H35A 0.9500
C36A Cl2A 1.769(5)
C36A Cl1A 1.771(5)
C36A H36A 0.9900
C36A H36B 0.9900
C36B Cl2B 1.769(5)
C36B Cl1B 1.770(5)
C36B H36C 0.9900
C36B H36D 0.9900

loop_
_geom_torsion_atom_site_label_1
_geom_torsion_atom_site_label_2
_geom_torsion_atom_site_label_3
_geom_torsion_atom_site_label_4
_geom_torsion
P1 Pt1 S1 C12 -116.5(4)
I1 Pt1 S1 C12 74.0(4)
P1 Pt1 S1 C11 -10.1(4)
I1 Pt1 S1 C11 -179.6(4)
S1 Pt1 P1 C4 4.3(4)
I2 Pt1 P1 C4 -174.4(4)
I1 Pt1 P1 C4 82.2(5)
S1 Pt1 P1 C24 122.6(4)
I2 Pt1 P1 C24 -56.0(4)
I1 Pt1 P1 C24 -159.5(5)
S1 Pt1 P1 C30 -109.4(4)
I2 Pt1 P1 C30 71.9(4)
I1 Pt1 P1 C30 -31.5(6)
C10 C1 C2 C3 -5.5(19)
C10 C1 C2 C16A 169.4(11)
C1 C2 C3 C4 3.7(18)
C16A C2 C3 C4 -171.4(11)
C2 C3 C4 C11 0.4(17)
C2 C3 C4 P1 -174.8(9)
C24 P1 C4 C11 -121.8(9)
C30 P1 C4 C11 125.0(9)
Pt1 P1 C4 C11 4.6(9)
C24 P1 C4 C3 53.4(11)
C30 P1 C4 C3 -59.8(10)
Pt1 P1 C4 C3 179.8(8)
C12 C5 C6 C7 -2.5(17)
C5 C6 C7 C8 0.6(17)
C5 C6 C7 C20 178.3(10)
C6 C7 C8 C13 1.4(17)
C20 C7 C8 C13 -176.3(10)
C2 C1 C10 C11 2.9(17)
C2 C1 C10 C9 -179.6(11)
C13 C9 C10 C1 -136.5(11)
C14 C9 C10 C1 103.6(13)
C15 C9 C10 C1 -13.0(15)
C13 C9 C10 C11 40.9(13)
C14 C9 C10 C11 -79.0(13)
C15 C9 C10 C11 164.3(10)
C3 C4 C11 C10 -3.1(16)
P1 C4 C11 C10 172.4(9)
C3 C4 C11 S1 170.2(8)
P1 C4 C11 S1 -14.4(12)
C1 C10 C11 C4 1.5(16)
C9 C10 C11 C4 -176.1(10)
C1 C10 C11 S1 -171.8(8)
C9 C10 C11 S1 10.6(14)
C12 S1 C11 C4 136.1(9)
Pt1 S1 C11 C4 16.5(9)
C12 S1 C11 C10 -50.3(9)
Pt1 S1 C11 C10 -169.9(8)
C6 C5 C12 C13 2.5(16)
C6 C5 C12 S1 -177.7(8)
C11 S1 C12 C5 -135.4(10)
Pt1 S1 C12 C5 -23.7(10)
C11 S1 C12 C13 44.4(9)
Pt1 S1 C12 C13 156.0(7)
C7 C8 C13 C12 -1.3(16)
C7 C8 C13 C9 179.0(10)
C5 C12 C13 C8 -0.7(15)
S1 C12 C13 C8 179.6(8)
C5 C12 C13 C9 179.0(10)
S1 C12 C13 C9 -0.7(14)
C10 C9 C13 C8 133.2(11)
C14 C9 C13 C8 -107.2(11)
C15 C9 C13 C8 10.9(15)
C10 C9 C13 C12 -46.5(13)
C14 C9 C13 C12 73.1(12)
C15 C9 C13 C12 -168.8(9)
C1 C2 C16A C19A 57(2)
C3 C2 C16A C19A -128.7(19)
C1 C2 C16A C18A 175.5(18)
C3 C2 C16A C18A -10(2)
C1 C2 C16A C17A -66.8(19)
C3 C2 C16A C17A 108.0(18)
C8 C7 C20 C22 113.7(13)
C6 C7 C20 C22 -63.9(15)
C8 C7 C20 C23 -124.1(13)
C6 C7 C20 C23 58.3(14)
C8 C7 C20 C21 -6.4(16)
C6 C7 C20 C21 176.0(11)
C4 P1 C24 C29 -78.7(10)
C30 P1 C24 C29 31.7(11)
Pt1 P1 C24 C29 162.5(9)
C4 P1 C24 C25 98.8(10)
C30 P1 C24 C25 -150.8(9)
Pt1 P1 C24 C25 -20.1(11)
C29 C24 C25 C26 1.9(17)
P1 C24 C25 C26 -175.6(9)
C24 C25 C26 C27 -3(2)
C25 C26 C27 C28 2(2)
C26 C27 C28 C29 0(3)
C25 C24 C29 C28 0.5(19)
P1 C24 C29 C28 177.9(11)
C27 C28 C29 C24 -2(2)
C4 P1 C30 C35 -28.8(11)
C24 P1 C30 C35 -140.4(10)
Pt1 P1 C30 C35 86.5(10)
C4 P1 C30 C31 159.0(10)
C24 P1 C30 C31 47.4(11)
Pt1 P1 C30 C31 -85.7(10)
C35 C30 C31 C32 2.8(18)
P1 C30 C31 C32 175.1(10)
C30 C31 C32 C33 -4(2)
C31 C32 C33 C34 4(2)
C32 C33 C34 C35 -3(2)
C33 C34 C35 C30 1.5(19)
C31 C30 C35 C34 -1.6(18)
P1 C30 C35 C34 -173.8(9)

loop_
_platon_squeeze_void_nr
_platon_squeeze_void_average_x
_platon_squeeze_void_average_y
_platon_squeeze_void_average_z
_platon_squeeze_void_volume
_platon_squeeze_void_count_electrons
_platon_squeeze_void_content
1 0.500 0.500 0.500 204 96 ' '
